data_8100131
loop_
_publ_author_name
'Bulej, Petr'
'Kucha\<r, Miroslav'
'Hu\<s\'ak, Michal'
'Kratochv\'il, Bohumil'
'C\'isa\<rova, Ivana'
'Jegorov, Alexandr'

_publ_section_title
;
Crystal structure of benzylammonium 4-(2',4'-difluorobiphenyl-4-yl)-
2-methylbutyrate, (F~2~C~16~H~15~COO)(C~7~H~7~NH~3~), a salt of deoxoflobufen
;
_journal_issue 3
_journal_name_full 'Zeitschrift f\"ur Kristallographie - New Crystal Structures'
_journal_page_first 299
_journal_page_last 300
_journal_volume 219
_journal_year 2004
_chemical_formula_moiety 'C24 H25 F2 N1 O2'
_chemical_formula_sum 'C24 H25 F2 N O2'
_chemical_formula_weight 397.46
_space_group_IT_number 2
_symmetry_cell_setting triclinic
_symmetry_space_group_name_Hall '-P 1'
_symmetry_space_group_name_H-M 'P -1'
_cell_angle_alpha 84.439(2)
_cell_angle_beta 83.312(2)
_cell_angle_gamma 84.6430(19)
_cell_formula_units_Z 2
_cell_length_a 6.1640(3)
_cell_length_b 10.6400(5)
_cell_length_c 16.2230(6)
_cell_measurement_temperature 150
_cell_volume 1048.14(8)
_diffrn_ambient_temperature 150(1)
_exptl_crystal_density_diffrn 1.259
_cod_original_formula_sum 'C24 H25 F2 N1 O2'
_cod_database_code 8100131

loop_
_symmetry_equiv_pos_as_xyz
x,y,z
-x,-y,-z

loop_
_atom_site_label
_atom_site_type_symbol
_atom_site_fract_x
_atom_site_fract_y
_atom_site_fract_z
_atom_site_U_iso_or_equiv
_atom_site_occupancy
_atom_site_symmetry_multiplicity
_atom_site_Wyckoff_symbol
_atom_site_adp_type
_atom_site_attached_hydrogens
F1 F 1.0508(2) 0.63383(14) 0.1382(1) 0.0471 1.0 2 i Uani .
F2 F 0.7603(3) 0.95951(13) -0.0419(1) 0.0515 1.0 2 i Uani .
O1 O 0.1119(3) -0.01741(19) 0.34524(11) 0.0428 1.0 2 i Uani .
O2 O 0.3756(2) -0.08831(15) 0.42314(9) 0.0339 1.0 2 i Uani .
N1 N 0.2068(3) 0.09103(17) 0.53214(11) 0.0291 1.0 2 i Uani .
C1 C 0.3024(3) -0.0653(2) 0.35366(13) 0.0301 1.0 2 i Uani .
C2 C 0.4565(4) -0.0969(2) 0.27610(14) 0.0387 1.0 2 i Uani .
C3 C 0.3573(6) -0.1787(3) 0.22381(19) 0.0615 1.0 2 i Uani .
C4 C 0.5110(4) 0.0273(2) 0.22508(14) 0.0368 1.0 2 i Uani .
C5 C 0.6333(4) 0.1145(2) 0.27202(14) 0.0359 1.0 2 i Uani .
C6 C 0.6621(3) 0.24043(18) 0.22310(12) 0.0267 1.0 2 i Uani .
C7 C 0.4861(3) 0.33263(19) 0.22057(13) 0.0290 1.0 2 i Uani .
C8 C 0.5079(3) 0.44874(19) 0.17499(12) 0.0276 1.0 2 i Uani .
C9 C 0.7072(3) 0.47656(17) 0.12999(11) 0.0238 1.0 2 i Uani .
C10 C 0.8840(3) 0.38434(19) 0.13113(13) 0.0278 1.0 2 i Uani .
C11 C 0.8606(3) 0.26773(19) 0.17703(13) 0.0292 1.0 2 i Uani .
C12 C 0.7250(3) 0.60262(18) 0.08239(11) 0.0250 1.0 2 i Uani .
C13 C 0.5654(3) 0.65469(19) 0.03180(12) 0.0286 1.0 2 i Uani .
C14 C 0.5760(4) 0.7743(2) -0.01111(13) 0.0338 1.0 2 i Uani .
C15 C 0.7487(4) 0.8417(2) -0.00092(14) 0.0345 1.0 2 i Uani .
C16 C 0.9113(4) 0.7972(2) 0.04805(15) 0.0361 1.0 2 i Uani .
C17 C 0.8945(3) 0.6774(2) 0.08827(13) 0.0307 1.0 2 i Uani .
C18 C 0.1271(4) 0.3204(2) 0.54506(13) 0.0336 1.0 2 i Uani .
C19 C -0.0651(5) 0.3624(3) 0.5879(2) 0.0528 1.0 2 i Uani .
C20 C -0.0676(6) 0.4574(3) 0.6426(2) 0.0680 1.0 2 i Uani .
C21 C 0.1175(7) 0.5093(3) 0.65287(19) 0.0619 1.0 2 i Uani .
C22 C 0.3079(7) 0.4689(4) 0.6100(4) 0.0996 1.0 2 i Uani .
C23 C 0.3138(5) 0.3745(4) 0.5561(3) 0.0871 1.0 2 i Uani .
C24 C 0.1381(4) 0.2158(2) 0.48833(13) 0.0356 1.0 2 i Uani .
H21 H 0.5922(4) -0.1454(2) 0.29427(14) 0.0457 1.0 2 i Uiso .
H31 H 0.4622(6) -0.1976(3) 0.17388(19) 0.0779 1.0 2 i Uiso .
H32 H 0.3214(6) -0.2598(3) 0.25687(19) 0.0779 1.0 2 i Uiso .
H33 H 0.2200(6) -0.1326(3) 0.20536(19) 0.0779 1.0 2 i Uiso .
H41 H 0.6054(4) 0.0066(2) 0.17293(14) 0.0439 1.0 2 i Uiso .
H42 H 0.3708(4) 0.0744(2) 0.21037(14) 0.0439 1.0 2 i Uiso .
H51 H 0.7808(4) 0.0717(2) 0.28163(14) 0.0425 1.0 2 i Uiso .
H52 H 0.5467(4) 0.1289(2) 0.32684(14) 0.0425 1.0 2 i Uiso .
H71 H 0.3414(3) 0.31451(19) 0.25200(13) 0.0347 1.0 2 i Uiso .
H81 H 0.3794(3) 0.51347(19) 0.17444(12) 0.0320 1.0 2 i Uiso .
H101 H 1.0281(3) 0.40223(19) 0.09907(13) 0.0326 1.0 2 i Uiso .
H111 H 0.9882(3) 0.20237(19) 0.17678(13) 0.0348 1.0 2 i Uiso .
H131 H 0.4394(3) 0.60450(19) 0.02615(12) 0.0352 1.0 2 i Uiso .
H141 H 0.4618(4) 0.8096(2) -0.04801(13) 0.0397 1.0 2 i Uiso .
H161 H 1.0356(4) 0.8486(2) 0.05391(15) 0.0431 1.0 2 i Uiso .
H191 H -0.2048(5) 0.3267(3) 0.5798(2) 0.0632 1.0 2 i Uiso .
H201 H -0.2088(6) 0.4868(3) 0.6746(2) 0.0793 1.0 2 i Uiso .
H211 H 0.1138(7) 0.5767(3) 0.69204(19) 0.0751 1.0 2 i Uiso .
H221 H 0.4456(7) 0.5076(4) 0.6170(4) 0.1295 1.0 2 i Uiso .
H231 H 0.4567(5) 0.3452(4) 0.5252(3) 0.1093 1.0 2 i Uiso .
H241 H -0.0098(4) 0.2117(2) 0.46957(13) 0.0437 1.0 2 i Uiso .
H242 H 0.2465(4) 0.2341(2) 0.43877(13) 0.0437 1.0 2 i Uiso .
H11 H 0.2371(3) 0.02591(17) 0.49294(11) 0.0500 1.0 2 i Uiso .
H12 H 0.0971(3) 0.06497(17) 0.57063(11) 0.0500 1.0 2 i Uiso .
H13 H 0.3301(3) 0.08935(17) 0.55294(11) 0.0500 1.0 2 i Uiso .

loop_
_atom_site_aniso_label
_atom_site_aniso_U_11
_atom_site_aniso_U_22
_atom_site_aniso_U_33
_atom_site_aniso_U_23
_atom_site_aniso_U_13
_atom_site_aniso_U_12
F1 0.0365(7) 0.0409(8) 0.066(1) 0.0084(7) -0.0215(7) -0.0088(6)
F2 0.070(1) 0.0281(7) 0.0545(9) 0.0127(6) -0.0088(7) -0.0110(6)
O1 0.0294(8) 0.0594(11) 0.0374(8) 0.0027(7) -0.0015(6) -0.0015(7)
O2 0.0264(7) 0.0420(8) 0.0350(8) -0.0131(6) -0.0028(6) -0.0027(6)
N1 0.0246(8) 0.0336(9) 0.0298(8) -0.0089(7) -0.0020(6) -0.0013(6)
C1 0.028(1) 0.032(1) 0.031(1) -0.0091(8) 0.0041(8) -0.0069(8)
C2 0.0469(13) 0.0336(11) 0.0332(11) -0.0059(9) 0.0093(9) -0.0043(9)
C3 0.090(2) 0.0548(17) 0.0420(14) -0.0186(12) 0.0084(14) -0.0235(15)
C4 0.0455(12) 0.0326(11) 0.031(1) -0.0065(9) 0.0053(9) -0.0050(9)
C5 0.0414(12) 0.028(1) 0.0360(11) 0.0048(9) -0.0003(9) -0.0044(9)
C6 0.031(1) 0.0239(9) 0.0254(9) -0.0007(7) -0.0037(7) -0.0033(7)
C7 0.0250(9) 0.030(1) 0.030(1) -0.0018(8) 0.0022(7) -0.0041(7)
C8 0.0252(9) 0.0275(9) 0.0293(9) -0.0024(7) -0.0014(7) 0.0008(7)
C9 0.0267(9) 0.0217(9) 0.0231(8) -0.0028(7) -0.0030(7) -0.0020(7)
C10 0.0239(9) 0.0276(9) 0.0307(9) -0.0037(8) 0.0019(7) -0.0003(7)
C11 0.0278(9) 0.0266(9) 0.032(1) -0.0027(8) -0.0013(8) 0.0020(7)
C12 0.0278(9) 0.0229(9) 0.0233(9) -0.0032(7) 0.0006(7) -0.0002(7)
C13 0.033(1) 0.0260(9) 0.0272(9) -0.0035(7) -0.0031(8) -0.0027(7)
C14 0.0446(12) 0.028(1) 0.028(1) 0.0002(8) -0.0058(9) 0.0009(9)
C15 0.0470(12) 0.023(1) 0.032(1) 0.0022(8) 0.0001(9) -0.0037(8)
C16 0.0381(11) 0.0301(11) 0.0403(12) -0.0013(9) -0.0014(9) -0.0089(8)
C17 0.029(1) 0.028(1) 0.035(1) 0.0001(8) -0.0045(8) -0.0021(7)
C18 0.0381(11) 0.032(1) 0.030(1) -0.0051(8) -0.0032(8) -0.0022(8)
C19 0.0486(14) 0.0425(14) 0.0663(17) -0.0193(12) 0.0142(13) -0.0097(11)
C20 0.090(2) 0.0473(16) 0.0608(18) -0.0214(14) 0.0312(17) -0.0060(15)
C21 0.101(3) 0.0440(15) 0.0469(15) -0.0171(12) -0.0241(16) -0.0015(15)
C22 0.068(2) 0.091(3) 0.159(5) -0.076(3) -0.035(3) -0.007(2)
C23 0.0419(16) 0.087(3) 0.143(4) -0.070(3) -0.0012(19) -0.0099(16)
C24 0.0410(12) 0.0364(11) 0.029(1) -0.0073(9) -0.0043(8) 0.0007(9)

loop_
_geom_bond_atom_site_label_1
_geom_bond_site_symmetry_1
_geom_bond_atom_site_label_2
_geom_bond_site_symmetry_2
_geom_bond_distance
_geom_bond_publ_flag
F1 . C17 . 1.351(3) yes
F2 . C15 . 1.365(2) yes
O1 . C1 . 1.253(3) yes
O2 . C1 . 1.256(3) yes
N1 . C24 . 1.493(3) yes
N1 . H11 . 0.976 no
N1 . H13 . 0.865 no
N1 . H12 . 0.909 no
C1 . C2 . 1.531(3) yes
C2 . C3 . 1.488(4) yes
C2 . C4 . 1.533(3) yes
C2 . H21 . 1.000 no
C3 . H31 . 1.000 no
C3 . H32 . 1.000 no
C3 . H33 . 1.000 no
C4 . C5 . 1.553(3) yes
C4 . H41 . 1.000 no
C4 . H42 . 1.000 no
C5 . C6 . 1.504(3) yes
C5 . H51 . 1.000 no
C5 . H52 . 1.000 no
C6 . C7 . 1.395(3) yes
C6 . C11 . 1.397(3) yes
C7 . C8 . 1.386(3) yes
C7 . H71 . 1.000 no
C8 . C9 . 1.396(3) yes
C8 . H81 . 1.000 no
C9 . C10 . 1.397(3) yes
C9 . C12 . 1.488(3) yes
C10 . C11 . 1.394(3) yes
C10 . H101 . 1.000 no
C11 . H111 . 1.000 no
C12 . C13 . 1.395(3) yes
C12 . C17 . 1.388(3) yes
C13 . C14 . 1.393(3) yes
C13 . H131 . 1.000 no
C14 . C15 . 1.372(3) yes
C14 . H141 . 1.000 no
C15 . C16 . 1.372(3) yes
C16 . C17 . 1.382(3) yes
C16 . H161 . 1.000 no
C18 . C19 . 1.362(3) yes
C18 . C23 . 1.371(4) yes
C18 . C24 . 1.503(3) yes
C19 . C20 . 1.406(4) yes
C19 . H191 . 1.000 no
C20 . C21 . 1.347(5) yes
C20 . H201 . 1.000 no
C21 . C22 . 1.349(6) yes
C21 . H211 . 1.000 no
C22 . C23 . 1.389(5) yes
C22 . H221 . 1.000 no
C23 . H231 . 1.000 no
C24 . H241 . 1.000 no
C24 . H242 . 1.000 no
